data_9011320
loop_
_publ_author_name
'David, W. I. F.'
'Ibberson, R. M.'
'Cox, S. F. J.'
'Wood, P. T.'

_publ_section_title
;Order-disorder transition in monoclinic sulfur: a precise structural study by
 high-resolution neutron powder diffraction
;
_journal_issue 6
_journal_name_full 'Acta Crystallographica, Section B'
_journal_page_first 953
_journal_page_last 959
_journal_paper_doi 10.1107/S0108768106039309
_journal_volume 62
_journal_year 2006
_chemical_formula_sum S8
_chemical_name_mineral Beta-sulfur
_space_group_IT_number 4
_symmetry_space_group_name_Hall 'P 2yb'
_symmetry_space_group_name_H-M 'P 1 21 1'
_cell_angle_alpha 90
_cell_angle_beta 95.7460
_cell_angle_gamma 90
_cell_length_a 10.8125
_cell_length_b 10.7232
_cell_length_c 10.6883
_cell_formula_units_Z 6
_cell_volume 1233.024
_cod_data_source_file 09089.cif
_cod_data_source_block global
_cod_original_formula_sum S.75
_cod_database_code 9011320

loop_
_symmetry_equiv_pos_as_xyz
x,y,z
-x,1/2+y,-z

loop_
_atom_site_label
_atom_site_fract_x
_atom_site_fract_y
_atom_site_fract_z
_atom_site_occupancy
_atom_site_U_iso_or_equiv
S1 0.22640 0.52670 0.03640 1.00000 0.02260
S2 0.14380 0.35470 0.01300 1.00000 0.02260
S3 0.24790 0.25150 -0.09960 1.00000 0.02260
S4 0.36060 0.13720 0.01560 1.00000 0.02260
S5 0.53280 0.21900 0.03990 1.00000 0.02260
S6 0.54680 0.30830 0.21030 1.00000 0.02260
S7 0.51140 0.49370 0.17600 1.00000 0.02260
S8 0.33040 0.52600 0.20800 1.00000 0.02260
S9 -0.23980 -0.53180 -0.02180 1.00000 0.02260
S10 -0.16010 -0.35910 0.00470 1.00000 0.02260
S11 -0.27000 -0.25740 0.11250 1.00000 0.02260
S12 -0.37990 -0.14420 -0.00650 1.00000 0.02260
S13 -0.55080 -0.22790 -0.03780 1.00000 0.02260
S14 -0.55720 -0.31730 -0.20810 1.00000 0.02260
S15 -0.52060 -0.50250 -0.17240 1.00000 0.02260
S16 -0.33700 -0.53240 -0.19660 1.00000 0.02260
S17A 0.17680 -0.11260 0.08370 0.94100 0.02670
S17B -0.17680 0.11260 -0.08370 0.05900 0.02670
S18A 0.04790 -0.07480 0.20690 0.94100 0.02670
S18B -0.04790 0.07480 -0.20690 0.05900 0.02670
S19A 0.00420 0.11090 0.18960 0.94100 0.02670
S19B -0.00420 -0.11090 -0.18960 0.05900 0.02670
S20A -0.16010 0.12430 0.07660 0.94100 0.02670
S20B 0.16010 -0.12430 -0.07660 0.05900 0.02670
S21A -0.11750 0.16910 -0.10060 0.94100 0.02670
S21B 0.11750 -0.16910 0.10060 0.05900 0.02670
S22A -0.12420 0.00740 -0.20370 0.94100 0.02670
S22B 0.12420 -0.00740 0.20370 0.05900 0.02670
S23A 0.05500 -0.05450 -0.20680 0.94100 0.02670
S23B -0.05500 0.05450 0.20680 0.05900 0.02670
S24A 0.08400 -0.19180 -0.07330 0.94100 0.02670
S24B -0.08400 0.19180 0.07330 0.05900 0.02670

loop_
_cod_related_entry_id
_cod_related_entry_database
_cod_related_entry_code
1 ChemSpider 59726

_cod_duplicate_entry 2100718
